data_4517789
loop_
_publ_author_name
'Dera, Przemyslaw'
'Bruffey, Edward'
'Finkelstein, Gregory J.'
'Kelly, Colleen'
'Gigante, Angelina'
'Hagemann, Hans'
'Severa, Godwin'

_publ_section_title
;
 Synthesis, Characterization, and Crystal Structures of Two New Manganese
 Aceto EMIM Ionic Compounds with Chains of Mn2+ Ions Coordinated
 Exclusively by Acetate
;
_journal_issue 25
_journal_name_full 'ACS Omega'
_journal_page_first 15592
_journal_page_last 15600
_journal_paper_doi 10.1021/acsomega.0c01820
_journal_volume 5
_journal_year 2020
_chemical_formula_sum 'C16 H28 Mn2 N2 O11'
_chemical_formula_weight 534.28
_space_group_crystal_system triclinic
_space_group_IT_number 2
_space_group_name_Hall '-P 1'
_space_group_name_H-M_alt 'P -1'
_atom_sites_solution_hydrogens mixed
_audit_creation_method SHELXL-2014/7
_cell_angle_alpha 70.170(5)
_cell_angle_beta 87.581(5)
_cell_angle_gamma 79.631(6)
_cell_formula_units_Z 2
_cell_length_a 9.362(2)
_cell_length_b 10.820(3)
_cell_length_c 12.659(3)
_cell_measurement_reflns_used 2264
_cell_measurement_temperature 573(2)
_cell_measurement_theta_max 17.0365
_cell_measurement_theta_min 2.228
_cell_volume 1186.3(5)
_computing_structure_refinement 'SHELXL-2014/7 (Sheldrick, 2014)'
_diffrn_ambient_temperature 573(2)
_diffrn_measured_fraction_theta_full 0.747
_diffrn_measured_fraction_theta_max 0.710
_diffrn_measurement_device_type 'Bruker D8 Venture'
_diffrn_radiation_type AgK\a
_diffrn_radiation_wavelength 0.56086
_diffrn_reflns_av_R_equivalents 0.0770
_diffrn_reflns_av_unetI/netI 0.0851
_diffrn_reflns_Laue_measured_fraction_full 0.747
_diffrn_reflns_Laue_measured_fraction_max 0.710
_diffrn_reflns_limit_h_max 11
_diffrn_reflns_limit_h_min -11
_diffrn_reflns_limit_k_max 12
_diffrn_reflns_limit_k_min -13
_diffrn_reflns_limit_l_max 14
_diffrn_reflns_limit_l_min -14
_diffrn_reflns_number 9848
_diffrn_reflns_point_group_measured_fraction_full 0.747
_diffrn_reflns_point_group_measured_fraction_max 0.710
_diffrn_reflns_theta_full 19.665
_diffrn_reflns_theta_max 20.062
_diffrn_reflns_theta_min 2.185
_exptl_absorpt_coefficient_mu 0.583
_exptl_crystal_density_diffrn 1.496
_exptl_crystal_description block
_exptl_crystal_F_000 552
_refine_diff_density_max 0.600
_refine_diff_density_min -0.390
_refine_diff_density_rms 0.096
_refine_ls_extinction_method none
_refine_ls_goodness_of_fit_ref 1.029
_refine_ls_hydrogen_treatment mixed
_refine_ls_matrix_type full
_refine_ls_number_parameters 296
_refine_ls_number_reflns 3229
_refine_ls_number_restraints 229
_refine_ls_restrained_S_all 1.005
_refine_ls_R_factor_all 0.1143
_refine_ls_R_factor_gt 0.0661
_refine_ls_shift/su_max 0.001
_refine_ls_shift/su_mean 0.000
_refine_ls_structure_factor_coef Fsqd
_refine_ls_weighting_details 'w=1/[\s^2^(Fo^2^)+(0.0582P)^2^+5.6811P] where P=(Fo^2^+2Fc^2^)/3'
_refine_ls_weighting_scheme calc
_refine_ls_wR_factor_gt 0.1493
_refine_ls_wR_factor_ref 0.1770
_reflns_Friedel_coverage 0.000
_reflns_number_gt 2062
_reflns_number_total 3229
_reflns_threshold_expression 'I > 2\s(I)'
_cod_data_source_file ao0c01820_si_002.cif
_cod_data_source_block shelx
_cod_depositor_comments
;Adding full bibliography for 4517788--4517789.cif.

 Adding full bibliography for 4517788--4517789.cif.
;
_cod_original_cell_volume 1186.4(5)
_cod_database_code 4517789
_shelx_shelxl_version_number 2014/7
_shelx_space_group_comment
;
The symmetry employed for this shelxl refinement is uniquely defined
by the following loop, which should always be used as a source of
symmetry information in preference to the above space-group names.
They are only intended as comments.
;

loop_
_space_group_symop_operation_xyz
'x, y, z'
'-x, -y, -z'

loop_
_atom_site_label
_atom_site_type_symbol
_atom_site_fract_x
_atom_site_fract_y
_atom_site_fract_z
_atom_site_U_iso_or_equiv
_atom_site_adp_type
_atom_site_occupancy
_atom_site_site_symmetry_order
_atom_site_calc_flag
_atom_site_refinement_flags_posn
_atom_site_refinement_flags_adp
_atom_site_refinement_flags_occupancy
_atom_site_disorder_assembly
_atom_site_disorder_group
Mn01 Mn 0.5000 0.5000 0.0000 0.0349(5) Uani 1 2 d S U P . .
Mn02 Mn 0.5000 0.5000 0.5000 0.0379(5) Uani 1 2 d S U P . .
Mn03 Mn 0.36046(14) 0.38365(12) 0.29314(10) 0.0411(4) Uani 1 1 d . U . . .
O1 O 0.2007(7) 0.7851(7) 0.2717(6) 0.079(2) Uani 1 1 d D . . . .
H1O1 H 0.194(7) 0.729(7) 0.241(5) 0.119 Uiso 1 1 d D U . . .
H2O1 H 0.261(2) 0.747(8) 0.325(2) 0.119 Uiso 1 1 d D U . . .
O2 O 0.4779(7) 0.2905(6) 0.0779(5) 0.0572(16) Uani 1 1 d . U . . .
O3 O 0.3165(7) 0.2537(6) 0.2137(5) 0.0631(17) Uani 1 1 d . U . . .
O4 O 0.2141(7) 0.3454(7) 0.4232(5) 0.0635(17) Uani 1 1 d . U . . .
O5 O 0.2900(6) 0.4393(6) 0.5366(5) 0.0574(16) Uani 1 1 d . U . . .
O6 O 0.6030(7) 0.2956(6) 0.5266(5) 0.0557(16) Uani 1 1 d . U . . .
O7 O 0.5313(7) 0.2339(6) 0.3890(5) 0.0579(16) Uani 1 1 d . U . . .
O8 O 0.4607(6) 0.5427(5) 0.3211(4) 0.0438(13) Uani 1 1 d . U . . .
O9 O 0.5360(6) 0.5028(6) 0.1693(4) 0.0470(14) Uani 1 1 d . U . . .
O10 O 0.7309(6) 0.4346(6) -0.0080(5) 0.0523(15) Uani 1 1 d . U . . .
O11 O 0.7961(6) 0.4530(6) -0.1841(5) 0.0545(16) Uani 1 1 d . U . . .
N1 N 0.8971(7) 0.2635(7) 0.2785(6) 0.0501(18) Uani 1 1 d . U . . .
N2 N 0.8425(9) 0.1040(8) 0.2337(7) 0.068(2) Uani 1 1 d . U . . .
C1 C 0.0857(11) 0.3319(11) 0.5907(8) 0.070(3) Uani 1 1 d . U . . .
H1A H 0.0029 0.4026 0.5739 0.105 Uiso 1 1 calc R U . . .
H1B H 0.1184 0.3113 0.6665 0.105 Uiso 1 1 calc R U . . .
H1C H 0.0591 0.2541 0.5821 0.105 Uiso 1 1 calc R U . . .
C2 C 0.2065(10) 0.3755(9) 0.5109(7) 0.048(2) Uani 1 1 d . U . . .
C3 C 0.6849(13) 0.0739(9) 0.5329(9) 0.079(3) Uani 1 1 d . U . . .
H3A H 0.6357 0.0099 0.5194 0.119 Uiso 1 1 calc R U . . .
H3B H 0.6935 0.0553 0.6123 0.119 Uiso 1 1 calc R U . . .
H3C H 0.7799 0.0682 0.5014 0.119 Uiso 1 1 calc R U . . .
C4 C 0.5989(9) 0.2131(8) 0.4784(7) 0.045(2) Uani 1 1 d . U . . .
C5 C 0.5870(12) 0.7011(10) 0.1936(8) 0.074(3) Uani 1 1 d . U . . .
H5A H 0.6676 0.6948 0.1451 0.112 Uiso 1 1 calc R U . . .
H5B H 0.6189 0.7155 0.2589 0.112 Uiso 1 1 calc R U . . .
H5C H 0.5129 0.7744 0.1542 0.112 Uiso 1 1 calc R U . . .
C6 C 0.5266(8) 0.5734(8) 0.2290(7) 0.0395(18) Uani 1 1 d . U . . .
C7 C 0.3552(13) 0.1095(10) 0.1089(9) 0.081(3) Uani 1 1 d . U . . .
H7A H 0.2553 0.1248 0.0860 0.121 Uiso 1 1 calc R U . . .
H7B H 0.3747 0.0306 0.1741 0.121 Uiso 1 1 calc R U . . .
H7C H 0.4165 0.0978 0.0491 0.121 Uiso 1 1 calc R U . . .
C8 C 0.3851(10) 0.2268(8) 0.1363(7) 0.048(2) Uani 1 1 d . U . . .
C9 C 0.8853(11) 0.3909(11) 0.2927(10) 0.083(3) Uani 1 1 d . U . . .
H9A H 0.8357 0.4592 0.2286 0.124 Uiso 1 1 calc R U . . .
H9B H 0.9807 0.4085 0.2999 0.124 Uiso 1 1 calc R U . . .
H9C H 0.8317 0.3904 0.3591 0.124 Uiso 1 1 calc R U . . .
C10 C 0.7966(10) 0.2246(9) 0.2366(7) 0.054(2) Uani 1 1 d . U . . .
H10 H 0.7051 0.2749 0.2122 0.065 Uiso 1 1 calc R U . . .
C11 C 1.0153(10) 0.1635(10) 0.3066(9) 0.073(3) Uani 1 1 d . U . . .
H11 H 1.1027 0.1656 0.3377 0.087 Uiso 1 1 calc R U . . .
C12 C 0.9814(11) 0.0617(11) 0.2806(10) 0.080(3) Uani 1 1 d . U . . .
H12 H 1.0397 -0.0211 0.2919 0.096 Uiso 1 1 calc R U . . .
C13 C 0.8196(9) 0.4150(8) -0.0799(7) 0.044(2) Uani 1 1 d . U . . .
C14 C 0.9697(10) 0.3398(12) -0.0378(9) 0.088(4) Uani 1 1 d . U . . .
H14A H 0.9972 0.2708 -0.0701 0.132 Uiso 1 1 calc R U . . .
H14B H 0.9698 0.3006 0.0426 0.132 Uiso 1 1 calc R U . . .
H14C H 1.0378 0.4002 -0.0590 0.132 Uiso 1 1 calc R U . . .
C15 C 0.7562(16) 0.0248(13) 0.2000(15) 0.128(5) Uani 1 1 d . U . . .
H15A H 0.6564 0.0710 0.1854 0.153 Uiso 1 1 calc R U . . .
H15B H 0.7573 -0.0603 0.2593 0.153 Uiso 1 1 calc R U . . .
C16 C 0.818(3) 0.004(3) 0.098(2) 0.283(14) Uani 1 1 d . U . . .
H16A H 0.7979 0.0858 0.0361 0.339 Uiso 1 1 calc R U . . .
H16B H 0.7762 -0.0634 0.0835 0.339 Uiso 1 1 calc R U . . .
H16C H 0.9214 -0.0247 0.1087 0.339 Uiso 1 1 calc R U . . .

loop_
_atom_site_aniso_label
_atom_site_aniso_U_11
_atom_site_aniso_U_22
_atom_site_aniso_U_33
_atom_site_aniso_U_23
_atom_site_aniso_U_13
_atom_site_aniso_U_12
Mn01 0.0369(10) 0.0394(10) 0.0267(9) -0.0114(8) -0.0021(7) -0.0015(8)
Mn02 0.0451(11) 0.0428(10) 0.0262(9) -0.0128(8) -0.0024(8) -0.0055(8)
Mn03 0.0438(8) 0.0470(8) 0.0340(7) -0.0146(6) -0.0024(6) -0.0092(6)
O1 0.067(5) 0.074(5) 0.089(5) -0.026(4) -0.013(4) 0.010(4)
O2 0.058(4) 0.044(3) 0.062(4) -0.008(3) 0.001(3) -0.008(3)
O3 0.082(5) 0.073(4) 0.050(4) -0.032(3) 0.005(3) -0.033(4)
O4 0.063(4) 0.090(5) 0.049(4) -0.030(3) 0.011(3) -0.031(3)
O5 0.052(4) 0.074(4) 0.053(4) -0.029(3) 0.008(3) -0.017(3)
O6 0.067(4) 0.044(3) 0.053(4) -0.018(3) -0.012(3) 0.004(3)
O7 0.070(4) 0.052(3) 0.046(3) -0.016(3) -0.019(3) 0.009(3)
O8 0.056(4) 0.050(3) 0.026(3) -0.011(2) -0.002(2) -0.012(3)
O9 0.044(3) 0.064(4) 0.036(3) -0.022(3) -0.003(2) -0.005(3)
O10 0.036(3) 0.069(4) 0.044(3) -0.017(3) -0.002(3) 0.008(3)
O11 0.048(4) 0.074(4) 0.039(3) -0.022(3) -0.005(3) 0.005(3)
N1 0.036(4) 0.048(4) 0.055(4) -0.006(4) -0.006(3) 0.000(3)
N2 0.056(5) 0.049(5) 0.089(6) -0.016(4) -0.020(4) 0.004(4)
C1 0.068(7) 0.082(7) 0.054(6) -0.015(5) 0.019(5) -0.020(5)
C2 0.053(5) 0.051(5) 0.037(4) -0.007(4) -0.003(4) -0.016(4)
C3 0.111(9) 0.043(5) 0.072(7) -0.015(5) -0.036(6) 0.017(5)
C4 0.044(5) 0.039(4) 0.044(5) -0.010(4) -0.002(4) 0.002(4)
C5 0.092(8) 0.082(7) 0.056(6) -0.016(5) 0.007(6) -0.049(6)
C6 0.029(4) 0.054(5) 0.034(4) -0.015(4) -0.008(3) -0.003(4)
C7 0.127(10) 0.070(7) 0.065(7) -0.036(6) 0.015(7) -0.045(7)
C8 0.060(6) 0.045(5) 0.038(5) -0.010(4) -0.006(4) -0.014(4)
C9 0.068(7) 0.079(7) 0.115(9) -0.052(7) -0.005(7) -0.007(6)
C10 0.046(5) 0.053(5) 0.050(5) -0.003(4) -0.011(4) 0.000(4)
C11 0.034(5) 0.069(6) 0.101(8) -0.016(6) -0.019(5) 0.005(4)
C12 0.055(6) 0.053(6) 0.111(9) -0.007(6) -0.022(6) 0.008(5)
C13 0.044(5) 0.042(5) 0.044(5) -0.013(4) -0.007(4) 0.002(4)
C14 0.046(6) 0.132(10) 0.063(7) -0.022(7) -0.005(5) 0.023(6)
C15 0.110(10) 0.085(8) 0.194(14) -0.059(10) -0.080(10) 0.011(8)
C16 0.31(3) 0.37(3) 0.32(3) -0.26(3) 0.01(2) -0.15(3)

loop_
_atom_type_symbol
_atom_type_description
_atom_type_scat_dispersion_real
_atom_type_scat_dispersion_imag
_atom_type_scat_source
C C 0.0015 0.0009 'International Tables Vol C Tables 4.2.6.8 and 6.1.1.4'
Mn Mn 0.2704 0.4681 'International Tables Vol C Tables 4.2.6.8 and 6.1.1.4'
N N 0.0030 0.0019 'International Tables Vol C Tables 4.2.6.8 and 6.1.1.4'
O O 0.0056 0.0036 'International Tables Vol C Tables 4.2.6.8 and 6.1.1.4'
H H 0.0000 0.0000 'International Tables Vol C Tables 4.2.6.8 and 6.1.1.4'

loop_
_geom_angle_atom_site_label_1
_geom_angle_atom_site_label_2
_geom_angle_atom_site_label_3
_geom_angle
_geom_angle_site_symmetry_1
_geom_angle_site_symmetry_3
_geom_angle_publ_flag
O10 Mn01 O10 180.0 2_665 . ?
O10 Mn01 O2 91.6(2) 2_665 . ?
O10 Mn01 O2 88.4(2) . . ?
O10 Mn01 O2 88.4(2) 2_665 2_665 ?
O10 Mn01 O2 91.6(2) . 2_665 ?
O2 Mn01 O2 180.0 . 2_665 ?
O10 Mn01 O9 91.7(2) 2_665 . ?
O10 Mn01 O9 88.3(2) . . ?
O2 Mn01 O9 87.7(2) . . ?
O2 Mn01 O9 92.3(2) 2_665 . ?
O10 Mn01 O9 88.3(2) 2_665 2_665 ?
O10 Mn01 O9 91.7(2) . 2_665 ?
O2 Mn01 O9 92.3(2) . 2_665 ?
O2 Mn01 O9 87.7(2) 2_665 2_665 ?
O9 Mn01 O9 180.0 . 2_665 ?
O6 Mn02 O6 180.0(3) . 2_666 ?
O6 Mn02 O5 89.4(2) . 2_666 ?
O6 Mn02 O5 90.6(2) 2_666 2_666 ?
O6 Mn02 O5 90.6(2) . . ?
O6 Mn02 O5 89.4(2) 2_666 . ?
O5 Mn02 O5 180.0 2_666 . ?
O6 Mn02 O8 93.1(2) . . ?
O6 Mn02 O8 86.9(2) 2_666 . ?
O5 Mn02 O8 90.1(2) 2_666 . ?
O5 Mn02 O8 89.9(2) . . ?
O6 Mn02 O8 86.9(2) . 2_666 ?
O6 Mn02 O8 93.1(2) 2_666 2_666 ?
O5 Mn02 O8 89.9(2) 2_666 2_666 ?
O5 Mn02 O8 90.1(2) . 2_666 ?
O8 Mn02 O8 180.0 . 2_666 ?
O4 Mn03 O3 99.9(3) . . ?
O4 Mn03 O7 93.6(3) . . ?
O3 Mn03 O7 90.0(3) . . ?
O4 Mn03 O11 92.1(2) . 2_665 ?
O3 Mn03 O11 91.4(2) . 2_665 ?
O7 Mn03 O11 173.8(2) . 2_665 ?
O4 Mn03 O8 101.9(2) . . ?
O3 Mn03 O8 158.1(2) . . ?
O7 Mn03 O8 90.6(2) . . ?
O11 Mn03 O8 85.9(2) 2_665 . ?
O4 Mn03 O9 156.5(2) . . ?
O3 Mn03 O9 103.1(2) . . ?
O7 Mn03 O9 91.1(2) . . ?
O11 Mn03 O9 82.8(2) 2_665 . ?
O8 Mn03 O9 55.03(19) . . ?
H1O1 O1 H2O1 107(3) . . ?
C8 O2 Mn01 136.7(6) . . ?
C8 O3 Mn03 126.8(6) . . ?
C2 O4 Mn03 129.9(6) . . ?
C2 O5 Mn02 142.7(6) . . ?
C4 O6 Mn02 135.4(5) . . ?
C4 O7 Mn03 135.2(6) . . ?
C6 O8 Mn02 140.0(5) . . ?
C6 O8 Mn03 96.2(5) . . ?
Mn02 O8 Mn03 111.0(2) . . ?
C6 O9 Mn01 145.2(5) . . ?
C6 O9 Mn03 87.1(5) . . ?
Mn01 O9 Mn03 107.7(2) . . ?
C13 O10 Mn01 137.4(5) . . ?
C13 O11 Mn03 131.1(6) . 2_665 ?
C10 N1 C11 108.8(9) . . ?
C10 N1 C9 125.3(8) . . ?
C11 N1 C9 125.8(8) . . ?
C10 N2 C12 107.5(9) . . ?
C10 N2 C15 125.5(9) . . ?
C12 N2 C15 126.6(9) . . ?
C2 C1 H1A 109.5 . . ?
C2 C1 H1B 109.5 . . ?
H1A C1 H1B 109.5 . . ?
C2 C1 H1C 109.5 . . ?
H1A C1 H1C 109.5 . . ?
H1B C1 H1C 109.5 . . ?
O5 C2 O4 125.0(8) . . ?
O5 C2 C1 117.9(9) . . ?
O4 C2 C1 117.1(8) . . ?
C4 C3 H3A 109.5 . . ?
C4 C3 H3B 109.5 . . ?
H3A C3 H3B 109.5 . . ?
C4 C3 H3C 109.5 . . ?
H3A C3 H3C 109.5 . . ?
H3B C3 H3C 109.5 . . ?
O6 C4 O7 126.5(8) . . ?
O6 C4 C3 116.9(8) . . ?
O7 C4 C3 116.6(8) . . ?
C6 C5 H5A 109.5 . . ?
C6 C5 H5B 109.5 . . ?
H5A C5 H5B 109.5 . . ?
C6 C5 H5C 109.5 . . ?
H5A C5 H5C 109.5 . . ?
H5B C5 H5C 109.5 . . ?
O9 C6 O8 120.5(8) . . ?
O9 C6 C5 121.9(8) . . ?
O8 C6 C5 117.5(8) . . ?
C8 C7 H7A 109.5 . . ?
C8 C7 H7B 109.5 . . ?
H7A C7 H7B 109.5 . . ?
C8 C7 H7C 109.5 . . ?
H7A C7 H7C 109.5 . . ?
H7B C7 H7C 109.5 . . ?
O3 C8 O2 125.4(8) . . ?
O3 C8 C7 117.5(8) . . ?
O2 C8 C7 117.1(8) . . ?
N1 C9 H9A 109.5 . . ?
N1 C9 H9B 109.5 . . ?
H9A C9 H9B 109.5 . . ?
N1 C9 H9C 109.5 . . ?
H9A C9 H9C 109.5 . . ?
H9B C9 H9C 109.5 . . ?
N1 C10 N2 110.1(8) . . ?
N1 C10 H10 124.9 . . ?
N2 C10 H10 124.9 . . ?
C12 C11 N1 106.9(9) . . ?
C12 C11 H11 126.6 . . ?
N1 C11 H11 126.6 . . ?
C11 C12 N2 106.7(9) . . ?
C11 C12 H12 126.7 . . ?
N2 C12 H12 126.7 . . ?
O10 C13 O11 126.2(8) . . ?
O10 C13 C14 117.0(8) . . ?
O11 C13 C14 116.8(8) . . ?
C13 C14 H14A 109.5 . . ?
C13 C14 H14B 109.5 . . ?
H14A C14 H14B 109.5 . . ?
C13 C14 H14C 109.5 . . ?
H14A C14 H14C 109.5 . . ?
H14B C14 H14C 109.5 . . ?
N2 C15 C16 108.1(15) . . ?
N2 C15 H15A 110.1 . . ?
C16 C15 H15A 110.1 . . ?
N2 C15 H15B 110.1 . . ?
C16 C15 H15B 110.1 . . ?
H15A C15 H15B 108.4 . . ?
C15 C16 H16A 109.5 . . ?
C15 C16 H16B 109.5 . . ?
H16A C16 H16B 109.5 . . ?
C15 C16 H16C 109.5 . . ?
H16A C16 H16C 109.5 . . ?
H16B C16 H16C 109.5 . . ?

loop_
_geom_bond_atom_site_label_1
_geom_bond_atom_site_label_2
_geom_bond_distance
_geom_bond_site_symmetry_2
_geom_bond_publ_flag
Mn01 O10 2.160(5) 2_665 ?
Mn01 O10 2.160(5) . ?
Mn01 O2 2.188(6) . ?
Mn01 O2 2.188(6) 2_665 ?
Mn01 O9 2.195(5) . ?
Mn01 O9 2.195(5) 2_665 ?
Mn02 O6 2.165(6) . ?
Mn02 O6 2.165(6) 2_666 ?
Mn02 O5 2.166(6) 2_666 ?
Mn02 O5 2.166(6) . ?
Mn02 O8 2.185(5) . ?
Mn02 O8 2.186(5) 2_666 ?
Mn03 O4 2.077(6) . ?
Mn03 O3 2.088(6) . ?
Mn03 O7 2.134(6) . ?
Mn03 O11 2.182(6) 2_665 ?
Mn03 O8 2.234(5) . ?
Mn03 O9 2.448(6) . ?
O1 H1O1 0.839(10) . ?
O1 H2O1 0.838(11) . ?
O2 C8 1.262(10) . ?
O3 C8 1.237(10) . ?
O4 C2 1.254(10) . ?
O5 C2 1.250(10) . ?
O6 C4 1.247(10) . ?
O7 C4 1.252(10) . ?
O8 C6 1.266(9) . ?
O9 C6 1.234(9) . ?
O10 C13 1.251(9) . ?
O11 C13 1.257(9) . ?
O11 Mn03 2.182(6) 2_665 ?
N1 C10 1.296(11) . ?
N1 C11 1.365(11) . ?
N1 C9 1.434(12) . ?
N2 C10 1.311(11) . ?
N2 C12 1.385(12) . ?
N2 C15 1.447(14) . ?
C1 C2 1.515(12) . ?
C1 H1A 0.9600 . ?
C1 H1B 0.9600 . ?
C1 H1C 0.9600 . ?
C3 C4 1.516(11) . ?
C3 H3A 0.9600 . ?
C3 H3B 0.9600 . ?
C3 H3C 0.9600 . ?
C5 C6 1.506(12) . ?
C5 H5A 0.9600 . ?
C5 H5B 0.9600 . ?
C5 H5C 0.9600 . ?
C7 C8 1.499(12) . ?
C7 H7A 0.9600 . ?
C7 H7B 0.9600 . ?
C7 H7C 0.9600 . ?
C9 H9A 0.9600 . ?
C9 H9B 0.9600 . ?
C9 H9C 0.9600 . ?
C10 H10 0.9300 . ?
C11 C12 1.343(14) . ?
C11 H11 0.9300 . ?
C12 H12 0.9300 . ?
C13 C14 1.509(12) . ?
C14 H14A 0.9600 . ?
C14 H14B 0.9600 . ?
C14 H14C 0.9600 . ?
C15 C16 1.46(2) . ?
C15 H15A 0.9700 . ?
C15 H15B 0.9700 . ?
C16 H16A 0.9600 . ?
C16 H16B 0.9600 . ?
C16 H16C 0.9600 . ?
